data_4303272
loop_
_publ_author_name
'Mrigendra Dubey'
'Rik Rani Koner'
'Manabendra Ray'

_publ_contact_author_address
;Department of Chemistry
Indian Institute of Technology Guwahati
Guwahati 781039
;
_publ_contact_author_email manabray@iitg.ernet.in
_publ_contact_author_name 'Dr. Manabendra Ray'
_publ_section_title
;
Sodium and Potassium Ion Directed Self-Assembled Multinuclear Assembly of
Divalent Nickel or Copper and l-Leucine Derived Ligand
;
_journal_name_full 'Inorganic Chemistry'
_journal_page_first 9294
_journal_page_last 9302
_journal_paper_doi 10.1021/ic9011444
_journal_volume 48
_journal_year 2009
_chemical_absolute_configuration syn
_chemical_compound_source Synthesized
_chemical_formula_moiety 'C84 H102 Cl Cu3 K N8 O27'
_chemical_formula_sum 'C84 H102 Cl Cu3 K N8 O27'
_chemical_formula_weight 1920.94
_space_group_IT_number 20
_symmetry_cell_setting orthorhombic
_symmetry_Int_Tables_number 20
_symmetry_space_group_name_Hall 'C 2c 2'
_symmetry_space_group_name_H-M 'C 2 2 21'
_atom_sites_solution_hydrogens geom
_atom_sites_solution_primary direct
_atom_sites_solution_secondary difmap
_audit_creation_method SHELXL-97
_cell_angle_alpha 90.00
_cell_angle_beta 90.00
_cell_angle_gamma 90.00
_cell_formula_units_Z 4
_cell_length_a 17.746(2)
_cell_length_b 21.144(3)
_cell_length_c 26.968(4)
_cell_measurement_reflns_used 7063
_cell_measurement_temperature 296(2)
_cell_measurement_theta_max 20.75
_cell_measurement_theta_min 2.42
_cell_volume 10119(2)
_computing_cell_refinement 'Bruker SMART'
_computing_data_collection 'Bruker SMART'
_computing_data_reduction 'Bruker SAINT'
_computing_molecular_graphics Wingx
_computing_publication_material Wingx
_computing_structure_refinement 'SHELXL-97 (Sheldrick, 2008)'
_computing_structure_solution 'Bruker SHELXTL'
_diffrn_ambient_temperature 296(2)
_diffrn_measured_fraction_theta_full 0.948
_diffrn_measured_fraction_theta_max 0.948
_diffrn_measurement_device_type 'CCD area detector'
_diffrn_measurement_method 'phi and omega scans'
_diffrn_radiation_monochromator graphite
_diffrn_radiation_type MoK\a
_diffrn_radiation_wavelength 0.71073
_diffrn_reflns_av_R_equivalents 0.0820
_diffrn_reflns_av_sigmaI/netI 0.1139
_diffrn_reflns_limit_h_max 23
_diffrn_reflns_limit_h_min -18
_diffrn_reflns_limit_k_max 22
_diffrn_reflns_limit_k_min -25
_diffrn_reflns_limit_l_max 35
_diffrn_reflns_limit_l_min -35
_diffrn_reflns_number 34073
_diffrn_reflns_theta_full 28.26
_diffrn_reflns_theta_max 28.26
_diffrn_reflns_theta_min 1.51
_diffrn_source 'fine-focus sealed tube'
_exptl_absorpt_coefficient_mu 0.764
_exptl_absorpt_correction_T_max 0.8622
_exptl_absorpt_correction_T_min 0.7497
_exptl_absorpt_correction_type multi-scan
_exptl_crystal_colour Blue
_exptl_crystal_density_diffrn 1.261
_exptl_crystal_density_method 'not measured'
_exptl_crystal_description Diamond
_exptl_crystal_F_000 4004
_exptl_crystal_recrystallization_method 'CH3OH CH3CN'
_exptl_crystal_size_max 0.40
_exptl_crystal_size_mid 0.30
_exptl_crystal_size_min 0.20
_refine_diff_density_max 0.518
_refine_diff_density_min -0.421
_refine_diff_density_rms 0.067
_refine_ls_abs_structure_details 'Flack H D (1983), Acta Cryst. A39, 876-881'
_refine_ls_abs_structure_Flack 0.009(16)
_refine_ls_extinction_method none
_refine_ls_goodness_of_fit_ref 0.979
_refine_ls_hydrogen_treatment mixed
_refine_ls_matrix_type full
_refine_ls_number_parameters 608
_refine_ls_number_reflns 11573
_refine_ls_number_restraints 3
_refine_ls_restrained_S_all 0.979
_refine_ls_R_factor_all 0.1308
_refine_ls_R_factor_gt 0.0634
_refine_ls_shift/su_max 0.000
_refine_ls_shift/su_mean 0.000
_refine_ls_structure_factor_coef Fsqd
_refine_ls_weighting_details 'calc w=1/[\s^2^(Fo^2^)+(0.0660P)^2^+0.0000P] where P=(Fo^2^+2Fc^2^)/3'
_refine_ls_weighting_scheme calc
_refine_ls_wR_factor_gt 0.1327
_refine_ls_wR_factor_ref 0.1624
_reflns_number_gt 6339
_reflns_number_total 11573
_reflns_threshold_expression >2\s(I)
_cod_data_source_file ic9011444_si_002_4.cif
_cod_data_source_block Capsule4
_cod_database_code 4303272

loop_
_symmetry_equiv_pos_as_xyz
'x, y, z'
'-x, -y, z+1/2'
'-x, y, -z+1/2'
'x, -y, -z'
'x+1/2, y+1/2, z'
'-x+1/2, -y+1/2, z+1/2'
'-x+1/2, y+1/2, -z+1/2'
'x+1/2, -y+1/2, -z'

loop_
_atom_site_label
_atom_site_type_symbol
_atom_site_fract_x
_atom_site_fract_y
_atom_site_fract_z
_atom_site_U_iso_or_equiv
_atom_site_adp_type
_atom_site_occupancy
_atom_site_symmetry_multiplicity
_atom_site_calc_flag
_atom_site_refinement_flags
_atom_site_disorder_assembly
_atom_site_disorder_group
C46 C 0.3573(14) -0.0789(11) 0.2416(5) 0.307(13) Uani 1 1 d DU . .
C47 C 0.3520(11) -0.0916(10) 0.2937(6) 0.227(8) Uani 1 1 d DU . .
N4 N 0.3489(8) -0.0967(11) 0.3355(5) 0.268(9) Uani 1 1 d D . .
O14 O 0.7271(5) 0.9289(4) 0.0639(3) 0.193(4) Uani 1 1 d . . .
Cu1 Cu 0.10843(4) 0.08033(3) 0.09857(2) 0.04779(18) Uani 1 1 d . . .
Cu2 Cu 0.41385(5) 0.0000 0.0000 0.0557(3) Uani 1 2 d S . .
K1 K 0.21024(9) 0.0000 0.0000 0.0588(5) Uani 1 2 d S . .
C29 C 0.3409(4) -0.2137(3) 0.1024(3) 0.085(2) Uani 1 1 d . . .
H1 H 0.3036 -0.2424 0.1114 0.102 Uiso 1 1 calc R . .
C28 C 0.3405(4) -0.1867(3) 0.0560(3) 0.0766(19) Uani 1 1 d . . .
H6 H 0.3030 -0.1978 0.0335 0.092 Uiso 1 1 calc R . .
C31 C 0.4506(4) -0.1541(4) 0.1219(3) 0.080(2) Uani 1 1 d . . .
H3 H 0.4872 -0.1426 0.1449 0.096 Uiso 1 1 calc R . .
C32 C 0.4515(4) -0.1272(3) 0.0753(2) 0.0643(16) Uani 1 1 d . . .
C30 C 0.3962(5) -0.1980(4) 0.1351(3) 0.091(2) Uani 1 1 d . . .
H2 H 0.3974 -0.2167 0.1662 0.109 Uiso 1 1 calc R . .
C33 C 0.5132(3) -0.0825(3) 0.0593(3) 0.0732(18) Uani 1 1 d . . .
H7A H 0.5544 -0.0853 0.0828 0.088 Uiso 1 1 calc R . .
H7B H 0.5321 -0.0959 0.0272 0.088 Uiso 1 1 calc R . .
N3 N 0.4881(3) -0.0144(2) 0.05563(18) 0.0624(13) Uani 1 1 d . . .
H1A H 0.5296 0.0096 0.0493 0.075 Uiso 1 1 calc R . .
O7 O 0.34005(19) -0.0029(2) 0.05426(13) 0.0571(9) Uani 1 1 d . . .
C34 C 0.4541(3) 0.0087(3) 0.1022(2) 0.0627(15) Uani 1 1 d . B .
H8 H 0.4722 -0.0173 0.1298 0.075 Uiso 1 1 calc R . .
C2 C 0.1901(5) -0.1024(3) 0.1536(3) 0.0769(19) Uani 1 1 d . . .
H12 H 0.2389 -0.1038 0.1410 0.092 Uiso 1 1 calc R . .
C5 C 0.0433(5) -0.1004(4) 0.1884(2) 0.090(2) Uani 1 1 d . . .
H14 H -0.0061 -0.1002 0.2001 0.108 Uiso 1 1 calc R . .
C4 C 0.0800(7) -0.1575(5) 0.1809(3) 0.107(3) Uani 1 1 d . . .
H10 H 0.0551 -0.1954 0.1868 0.129 Uiso 1 1 calc R . .
C3 C 0.1516(7) -0.1576(4) 0.1650(3) 0.103(3) Uani 1 1 d . . .
H11 H 0.1763 -0.1961 0.1615 0.123 Uiso 1 1 calc R . .
C6 C 0.0794(4) -0.0438(3) 0.17865(19) 0.0649(17) Uani 1 1 d . . .
C7 C 0.0417(4) 0.0196(3) 0.1865(2) 0.0671(18) Uani 1 1 d . . .
H16A H -0.0033 0.0134 0.2063 0.081 Uiso 1 1 calc R . .
H16B H 0.0755 0.0467 0.2050 0.081 Uiso 1 1 calc R . .
N1 N 0.0202(3) 0.0523(2) 0.13929(15) 0.0521(12) Uani 1 1 d . . .
C8 C -0.0291(3) 0.0113(3) 0.10767(18) 0.0511(13) Uani 1 1 d . . .
H17 H -0.0508 -0.0219 0.1286 0.061 Uiso 1 1 calc R . .
C9 C 0.0196(3) -0.0199(3) 0.06796(17) 0.0464(13) Uani 1 1 d . . .
O1 O 0.08613(19) 0.00331(17) 0.06056(11) 0.0495(8) Uani 1 1 d . . .
O2 O -0.0058(2) -0.06551(19) 0.04435(14) 0.0618(11) Uani 1 1 d . . .
C10 C -0.0938(3) 0.0485(3) 0.0835(2) 0.0601(15) Uani 1 1 d . . .
H19A H -0.0727 0.0832 0.0646 0.072 Uiso 1 1 calc R . .
H19B H -0.1200 0.0209 0.0605 0.072 Uiso 1 1 calc R . .
C11 C -0.1511(4) 0.0752(4) 0.1206(3) 0.086(2) Uani 1 1 d . . .
H20 H -0.1257 0.1091 0.1389 0.103 Uiso 1 1 calc R . .
N2 N 0.1254(2) 0.1661(2) 0.12956(16) 0.0508(11) Uani 1 1 d . . .
C22 C 0.2390(3) 0.1456(3) 0.08154(18) 0.0497(13) Uani 1 1 d . . .
C21 C 0.2074(3) 0.1807(3) 0.1260(2) 0.0524(14) Uani 1 1 d . . .
H21 H 0.2133 0.2262 0.1204 0.063 Uiso 1 1 calc R . .
O4 O 0.2020(2) 0.09955(17) 0.06334(12) 0.0503(9) Uani 1 1 d . . .
O5 O 0.3020(3) 0.1631(2) 0.06656(15) 0.0713(12) Uani 1 1 d . . .
C23 C 0.2482(4) 0.1632(3) 0.1735(2) 0.0710(18) Uani 1 1 d . . .
H23A H 0.2277 0.1236 0.1856 0.085 Uiso 1 1 calc R . .
H23B H 0.3009 0.1561 0.1656 0.085 Uiso 1 1 calc R . .
C26 C 0.2737(9) 0.1790(7) 0.2614(4) 0.220(8) Uani 1 1 d . . .
H25A H 0.3235 0.1630 0.2552 0.330 Uiso 1 1 calc R . .
H25B H 0.2410 0.1447 0.2703 0.330 Uiso 1 1 calc R . .
H25C H 0.2755 0.2091 0.2880 0.330 Uiso 1 1 calc R . .
C24 C 0.2439(7) 0.2112(6) 0.2147(3) 0.138(4) Uani 1 1 d . . .
H24 H 0.1915 0.2242 0.2197 0.165 Uiso 1 1 calc R . .
C20 C 0.0768(3) 0.2163(3) 0.10670(18) 0.0510(13) Uani 1 1 d . . .
H26A H 0.0812 0.2547 0.1262 0.061 Uiso 1 1 calc R . .
H26B H 0.0246 0.2028 0.1081 0.061 Uiso 1 1 calc R . .
C19 C 0.0969(3) 0.2309(3) 0.05367(19) 0.0529(14) Uani 1 1 d . . .
C18 C 0.1328(4) 0.2862(3) 0.0409(2) 0.0665(17) Uani 1 1 d . . .
H28 H 0.1452 0.3151 0.0655 0.080 Uiso 1 1 calc R . .
C17 C 0.1509(4) 0.2995(3) -0.0079(3) 0.080(2) Uani 1 1 d . . .
H29 H 0.1753 0.3370 -0.0160 0.096 Uiso 1 1 calc R . .
C14 C 0.0788(3) 0.1887(3) 0.01621(19) 0.0531(14) Uani 1 1 d . . .
C15 C 0.0973(4) 0.2010(3) -0.0328(2) 0.0662(17) Uani 1 1 d . . .
H31 H 0.0861 0.1718 -0.0576 0.079 Uiso 1 1 calc R . .
O6 O 0.0425(2) 0.13412(19) 0.03007(13) 0.0598(11) Uani 1 1 d . . .
H9 H 0.0282 0.1151 0.0053 0.090 Uiso 1 1 calc R . .
C12 C -0.2152(4) 0.1061(4) 0.0909(4) 0.114(3) Uani 1 1 d . . .
H34A H -0.2480 0.0738 0.0782 0.170 Uiso 1 1 calc R . .
H34B H -0.1944 0.1299 0.0639 0.170 Uiso 1 1 calc R . .
H34C H -0.2433 0.1338 0.1122 0.170 Uiso 1 1 calc R . .
C13 C -0.1794(5) 0.0282(5) 0.1586(4) 0.131(4) Uani 1 1 d . . .
H35A H -0.2081 0.0500 0.1834 0.196 Uiso 1 1 calc R . .
H35B H -0.1373 0.0073 0.1738 0.196 Uiso 1 1 calc R . .
H35C H -0.2108 -0.0026 0.1425 0.196 Uiso 1 1 calc R . .
C16 C 0.1324(5) 0.2569(4) -0.0442(3) 0.088(2) Uani 1 1 d . . .
H36 H 0.1439 0.2660 -0.0770 0.105 Uiso 1 1 calc R . .
C25 C 0.2938(10) 0.2705(6) 0.2008(5) 0.221(8) Uani 1 1 d . . .
H37A H 0.3371 0.2721 0.2221 0.332 Uiso 1 1 calc R . .
H37B H 0.2647 0.3084 0.2049 0.332 Uiso 1 1 calc R . .
H37C H 0.3100 0.2671 0.1669 0.332 Uiso 1 1 calc R . .
C1 C 0.1539(4) -0.0449(3) 0.1615(2) 0.0643(17) Uani 1 1 d . . .
C27 C 0.3953(4) -0.1434(3) 0.0421(2) 0.0600(15) Uani 1 1 d . . .
O9 O 0.3961(2) -0.11557(19) -0.00299(15) 0.0689(10) Uani 1 1 d . . .
H105 H 0.3645 -0.1323 -0.0208 0.103 Uiso 1 1 calc R . .
O3 O 0.1876(2) 0.01197(19) 0.15258(16) 0.0666(11) Uani 1 1 d . . .
H106 H 0.2273 0.0063 0.1376 0.100 Uiso 1 1 calc R . .
O8 O 0.3311(2) 0.0024(2) 0.13703(14) 0.0735(12) Uani 1 1 d . . .
C35 C 0.3680(3) 0.0008(3) 0.0975(2) 0.0619(14) Uani 1 1 d . . .
O11 O -0.0173(7) 0.1631(4) 0.2082(3) 0.213(5) Uani 1 1 d . . .
O10 O 0.0519(8) 0.2293(9) 0.2345(3) 0.362(11) Uani 1 1 d . . .
Cl1 Cl 0.0000 0.19182(12) 0.2500 0.0689(6) Uani 1 2 d S . .
O12 O 0.8496(8) 0.8748(6) 0.0539(5) 0.237(5) Uani 1 1 d . . .
H115 H 0.8763 0.8925 0.0745 0.355 Uiso 1 1 calc R . .
C45 C 0.8670(7) 0.8101(6) 0.0527(6) 0.172(5) Uani 1 1 d . . .
H21A H 0.8874 0.7975 0.0842 0.258 Uiso 1 1 calc R . .
H21B H 0.9035 0.8023 0.0271 0.258 Uiso 1 1 calc R . .
H21C H 0.8221 0.7863 0.0460 0.258 Uiso 1 1 calc R . .
O13 O 0.6394(4) 0.0000 0.0000 0.120(3) Uani 1 2 d S . .
C36 C 0.4763(5) 0.0794(4) 0.1119(3) 0.096(2) Uani 1 1 d . . .
H350 H 0.4709 0.1018 0.0807 0.115 Uiso 1 1 calc R A 1
H351 H 0.4392 0.0968 0.1344 0.115 Uiso 1 1 calc R A 1
C37 C 0.5451(12) 0.0940(7) 0.1304(9) 0.120(11) Uani 0.60(3) 1 d P B 1
C41 C 0.496(3) 0.1766(17) 0.1552(11) 0.167(14) Uani 0.53(7) 1 d P B 2
C38 C 0.5808(15) 0.0567(9) 0.1661(14) 0.188(19) Uani 0.65(4) 1 d P B 1
C40 C 0.480(2) 0.1029(9) 0.1579(6) 0.094(12) Uani 0.40(3) 1 d P B 2
C39 C 0.549(3) 0.1650(11) 0.1477(11) 0.104(16) Uani 0.47(7) 1 d P B 1
C42 C 0.519(3) 0.078(3) 0.1966(9) 0.21(3) Uani 0.35(4) 1 d P B 2
H251 H 0.121(3) 0.167(2) 0.165(2) 0.057(16) Uiso 1 1 d . . .
H254 H -0.005(3) 0.089(2) 0.1484(16) 0.032(13) Uiso 1 1 d . . .

loop_
_atom_site_aniso_label
_atom_site_aniso_U_11
_atom_site_aniso_U_22
_atom_site_aniso_U_33
_atom_site_aniso_U_23
_atom_site_aniso_U_13
_atom_site_aniso_U_12
C46 0.43(3) 0.36(3) 0.131(9) -0.033(14) -0.064(15) -0.10(2)
C47 0.25(2) 0.27(2) 0.162(10) 0.005(16) -0.074(14) 0.001(16)
N4 0.219(14) 0.45(3) 0.138(9) -0.018(14) -0.036(10) 0.025(16)
O14 0.204(9) 0.169(8) 0.204(7) 0.019(7) -0.063(7) -0.063(7)
Cu1 0.0491(3) 0.0521(4) 0.0422(3) -0.0091(3) 0.0035(3) -0.0013(3)
Cu2 0.0420(5) 0.0636(6) 0.0616(5) -0.0053(5) 0.000 0.000
K1 0.0450(9) 0.0766(12) 0.0549(9) -0.0210(10) 0.000 0.000
C29 0.088(5) 0.063(5) 0.104(6) 0.014(4) 0.008(5) 0.006(4)
C28 0.085(5) 0.068(5) 0.077(4) -0.004(4) -0.008(4) 0.004(4)
C31 0.076(5) 0.077(5) 0.087(5) 0.000(4) -0.013(4) 0.022(4)
C32 0.058(4) 0.062(4) 0.073(4) -0.004(3) -0.008(3) 0.009(3)
C30 0.105(6) 0.075(5) 0.092(5) 0.018(4) -0.008(5) 0.029(5)
C33 0.052(4) 0.076(5) 0.091(4) -0.010(4) -0.012(3) 0.014(4)
N3 0.047(3) 0.059(3) 0.081(3) -0.003(3) -0.003(2) -0.002(2)
O7 0.0462(19) 0.072(3) 0.053(2) -0.005(2) -0.0045(16) 0.005(2)
C34 0.056(3) 0.062(4) 0.070(4) -0.013(3) -0.015(3) 0.005(3)
C2 0.083(5) 0.065(5) 0.082(4) 0.006(4) -0.016(4) 0.013(4)
C5 0.097(6) 0.104(7) 0.069(4) 0.027(4) -0.005(4) -0.021(6)
C4 0.124(8) 0.095(7) 0.102(6) 0.036(5) -0.032(6) -0.026(7)
C3 0.144(9) 0.066(6) 0.098(6) 0.017(4) -0.032(6) 0.014(6)
C6 0.084(5) 0.073(5) 0.037(3) 0.006(3) -0.003(3) -0.004(4)
C7 0.068(4) 0.091(5) 0.042(3) -0.006(3) 0.011(3) 0.001(4)
N1 0.056(3) 0.056(3) 0.044(2) -0.007(2) 0.006(2) 0.006(3)
C8 0.053(3) 0.054(4) 0.046(3) -0.002(2) 0.006(2) -0.011(3)
C9 0.049(3) 0.052(4) 0.038(3) 0.001(2) 0.001(2) 0.001(3)
O1 0.053(2) 0.050(2) 0.0454(17) -0.0100(17) 0.0057(16) -0.003(2)
O2 0.060(2) 0.063(3) 0.062(2) -0.021(2) 0.0084(19) -0.015(2)
C10 0.052(4) 0.058(4) 0.070(3) -0.011(3) -0.001(3) 0.001(3)
C11 0.060(4) 0.094(5) 0.104(5) -0.028(5) 0.007(4) 0.005(4)
N2 0.051(3) 0.059(3) 0.042(2) -0.012(2) 0.002(2) -0.004(2)
C22 0.044(3) 0.056(4) 0.049(3) -0.004(3) 0.003(2) 0.001(3)
C21 0.047(3) 0.050(3) 0.060(3) -0.013(3) -0.007(3) -0.005(3)
O4 0.050(2) 0.052(2) 0.0486(18) -0.0109(17) 0.0028(16) -0.0053(18)
O5 0.068(3) 0.070(3) 0.075(3) -0.023(2) 0.014(2) -0.013(2)
C23 0.074(4) 0.075(5) 0.064(4) -0.009(3) -0.017(3) 0.004(4)
C26 0.33(2) 0.234(15) 0.093(8) 0.003(9) -0.087(10) -0.071(15)
C24 0.142(9) 0.198(12) 0.073(5) -0.028(6) -0.036(5) 0.008(9)
C20 0.050(3) 0.049(3) 0.054(3) -0.015(3) -0.001(2) 0.009(3)
C19 0.058(4) 0.044(3) 0.056(3) -0.004(3) -0.001(3) 0.002(3)
C18 0.071(4) 0.055(4) 0.074(4) -0.012(3) -0.002(3) -0.003(3)
C17 0.086(5) 0.058(4) 0.097(5) 0.027(4) 0.009(4) -0.008(4)
C14 0.051(3) 0.054(4) 0.054(3) 0.006(3) -0.002(2) -0.001(3)
C15 0.068(4) 0.079(5) 0.051(3) 0.000(3) -0.003(3) 0.008(4)
O6 0.071(3) 0.058(3) 0.050(2) -0.0034(18) -0.007(2) -0.012(2)
C12 0.055(4) 0.126(7) 0.160(8) -0.018(6) -0.005(5) 0.019(5)
C13 0.099(7) 0.162(9) 0.131(7) -0.011(7) 0.058(6) 0.016(6)
C16 0.095(6) 0.089(6) 0.080(5) 0.019(4) 0.006(4) -0.018(5)
C25 0.32(2) 0.115(9) 0.228(15) -0.042(10) -0.087(15) -0.068(12)
C1 0.078(5) 0.063(5) 0.052(3) 0.007(3) -0.011(3) 0.004(4)
C27 0.056(4) 0.051(4) 0.073(4) 0.001(3) 0.007(3) 0.008(3)
O9 0.068(3) 0.067(3) 0.072(2) -0.005(2) -0.007(3) -0.005(2)
O3 0.065(3) 0.058(3) 0.076(3) 0.000(2) 0.000(2) 0.006(2)
O8 0.071(3) 0.097(3) 0.052(2) -0.003(2) -0.002(2) 0.010(3)
C35 0.058(3) 0.066(4) 0.061(3) -0.012(4) -0.007(3) 0.012(3)
O11 0.363(14) 0.159(7) 0.117(5) -0.076(5) -0.045(7) 0.041(8)
O10 0.348(17) 0.62(3) 0.115(7) 0.031(10) 0.031(8) -0.331(19)
Cl1 0.0875(17) 0.0731(16) 0.0461(11) 0.000 0.0104(11) 0.000
O12 0.276(15) 0.168(10) 0.266(14) -0.019(9) 0.066(10) -0.015(9)
C45 0.139(10) 0.110(10) 0.267(16) -0.009(10) 0.018(10) -0.011(8)
O13 0.058(4) 0.116(6) 0.187(8) 0.014(7) 0.000 0.000
C36 0.111(6) 0.073(5) 0.104(6) -0.016(4) -0.038(5) -0.015(5)
C37 0.115(16) 0.073(11) 0.17(2) -0.002(10) -0.080(16) -0.032(9)
C41 0.14(3) 0.121(19) 0.24(3) -0.090(19) 0.06(2) -0.09(2)
C38 0.15(2) 0.119(15) 0.30(4) -0.026(16) -0.15(2) 0.001(12)
C40 0.16(3) 0.076(14) 0.048(11) -0.030(9) 0.005(12) -0.007(14)
C39 0.12(3) 0.083(14) 0.109(19) -0.017(11) -0.023(16) -0.041(15)
C42 0.25(6) 0.33(6) 0.041(15) -0.04(2) -0.03(2) 0.07(5)

loop_
_atom_type_symbol
_atom_type_description
_atom_type_scat_dispersion_real
_atom_type_scat_dispersion_imag
_atom_type_scat_source
C C 0.0033 0.0016 'International Tables Vol C Tables 4.2.6.8 and 6.1.1.4'
H H 0.0000 0.0000 'International Tables Vol C Tables 4.2.6.8 and 6.1.1.4'
N N 0.0061 0.0033 'International Tables Vol C Tables 4.2.6.8 and 6.1.1.4'
O O 0.0106 0.0060 'International Tables Vol C Tables 4.2.6.8 and 6.1.1.4'
Cl Cl 0.1484 0.1585 'International Tables Vol C Tables 4.2.6.8 and 6.1.1.4'
K K 0.2009 0.2494 'International Tables Vol C Tables 4.2.6.8 and 6.1.1.4'
Cu Cu 0.3201 1.2651 'International Tables Vol C Tables 4.2.6.8 and 6.1.1.4'

loop_
_geom_angle_atom_site_label_1
_geom_angle_atom_site_label_2
_geom_angle_atom_site_label_3
_geom_angle
_geom_angle_site_symmetry_1
_geom_angle_site_symmetry_3
_geom_angle_publ_flag
N4 C47 C46 175(3) . . ?
O4 Cu1 O1 95.15(14) . . ?
O4 Cu1 N1 172.72(18) . . ?
O1 Cu1 N1 83.30(17) . . ?
O4 Cu1 N2 83.55(16) . . ?
O1 Cu1 N2 172.07(17) . . ?
N1 Cu1 N2 98.95(19) . . ?
O4 Cu1 K1 47.15(10) . . ?
O1 Cu1 K1 48.03(10) . . ?
N1 Cu1 K1 130.66(14) . . ?
N2 Cu1 K1 130.39(13) . . ?
O7 Cu2 O7 96.4(2) . 4 ?
O7 Cu2 N3 173.07(19) . 4 ?
O7 Cu2 N3 82.94(17) 4 4 ?
O7 Cu2 N3 82.94(17) . . ?
O7 Cu2 N3 173.07(19) 4 . ?
N3 Cu2 N3 98.5(3) 4 . ?
O7 Cu2 K1 48.20(10) . . ?
O7 Cu2 K1 48.20(10) 4 . ?
N3 Cu2 K1 130.73(14) 4 . ?
N3 Cu2 K1 130.73(14) . . ?
O4 K1 O4 173.83(16) 4 . ?
O4 K1 O7 111.44(12) 4 . ?
O4 K1 O7 74.05(11) . . ?
O4 K1 O7 74.05(11) 4 4 ?
O4 K1 O7 111.44(12) . 4 ?
O7 K1 O7 64.90(15) . 4 ?
O4 K1 O1 64.05(10) 4 4 ?
O4 K1 O1 110.56(11) . 4 ?
O7 K1 O1 175.05(11) . 4 ?
O7 K1 O1 111.04(10) 4 4 ?
O4 K1 O1 110.56(11) 4 . ?
O4 K1 O1 64.05(10) . . ?
O7 K1 O1 111.04(10) . . ?
O7 K1 O1 175.05(11) 4 . ?
O1 K1 O1 73.16(14) 4 . ?
O4 K1 Cu2 93.09(8) 4 . ?
O4 K1 Cu2 93.09(8) . . ?
O7 K1 Cu2 32.45(8) . . ?
O7 K1 Cu2 32.45(8) 4 . ?
O1 K1 Cu2 143.42(7) 4 . ?
O1 K1 Cu2 143.42(7) . . ?
O4 K1 Cu1 31.89(7) 4 4 ?
O4 K1 Cu1 142.71(9) . 4 ?
O7 K1 Cu1 143.23(9) . 4 ?
O7 K1 Cu1 92.16(8) 4 4 ?
O1 K1 Cu1 32.18(7) 4 4 ?
O1 K1 Cu1 92.76(8) . 4 ?
Cu2 K1 Cu1 119.80(2) . 4 ?
O4 K1 Cu1 142.71(9) 4 . ?
O4 K1 Cu1 31.89(7) . . ?
O7 K1 Cu1 92.16(8) . . ?
O7 K1 Cu1 143.23(9) 4 . ?
O1 K1 Cu1 92.76(8) 4 . ?
O1 K1 Cu1 32.18(7) . . ?
Cu2 K1 Cu1 119.80(2) . . ?
Cu1 K1 Cu1 120.39(5) 4 . ?
C30 C29 C28 119.5(7) . . ?
C30 C29 H1 120.2 . . ?
C28 C29 H1 120.2 . . ?
C29 C28 C27 121.0(7) . . ?
C29 C28 H6 119.5 . . ?
C27 C28 H6 119.5 . . ?
C32 C31 C30 121.1(7) . . ?
C32 C31 H3 119.5 . . ?
C30 C31 H3 119.5 . . ?
C31 C32 C27 118.7(7) . . ?
C31 C32 C33 121.8(6) . . ?
C27 C32 C33 119.5(6) . . ?
C29 C30 C31 120.1(7) . . ?
C29 C30 H2 120.0 . . ?
C31 C30 H2 120.0 . . ?
N3 C33 C32 113.7(5) . . ?
N3 C33 H7A 108.8 . . ?
C32 C33 H7A 108.8 . . ?
N3 C33 H7B 108.8 . . ?
C32 C33 H7B 108.8 . . ?
H7A C33 H7B 107.7 . . ?
C34 N3 C33 112.4(5) . . ?
C34 N3 Cu2 108.4(3) . . ?
C33 N3 Cu2 112.6(4) . . ?
C34 N3 H1A 107.8 . . ?
C33 N3 H1A 107.8 . . ?
Cu2 N3 H1A 107.8 . . ?
C35 O7 Cu2 115.0(3) . . ?
C35 O7 K1 145.1(3) . . ?
Cu2 O7 K1 99.35(14) . . ?
N3 C34 C35 107.4(5) . . ?
N3 C34 C36 110.8(6) . . ?
C35 C34 C36 111.5(5) . . ?
N3 C34 H8 109.0 . . ?
C35 C34 H8 109.0 . . ?
C36 C34 H8 109.0 . . ?
C3 C2 C1 118.3(8) . . ?
C3 C2 H12 120.8 . . ?
C1 C2 H12 120.8 . . ?
C6 C5 C4 120.5(8) . . ?
C6 C5 H14 119.8 . . ?
C4 C5 H14 119.8 . . ?
C3 C4 C5 119.6(9) . . ?
C3 C4 H10 120.2 . . ?
C5 C4 H10 120.2 . . ?
C4 C3 C2 122.4(9) . . ?
C4 C3 H11 118.8 . . ?
C2 C3 H11 118.8 . . ?
C5 C6 C1 119.1(7) . . ?
C5 C6 C7 122.3(7) . . ?
C1 C6 C7 118.6(6) . . ?
N1 C7 C6 113.8(4) . . ?
N1 C7 H16A 108.8 . . ?
C6 C7 H16A 108.8 . . ?
N1 C7 H16B 108.8 . . ?
C6 C7 H16B 108.8 . . ?
H16A C7 H16B 107.7 . . ?
C8 N1 C7 111.4(5) . . ?
C8 N1 Cu1 108.4(3) . . ?
C7 N1 Cu1 113.8(4) . . ?
C8 N1 H254 111(3) . . ?
C7 N1 H254 106(3) . . ?
Cu1 N1 H254 106(3) . . ?
N1 C8 C9 108.6(4) . . ?
N1 C8 C10 112.4(5) . . ?
C9 C8 C10 110.3(4) . . ?
N1 C8 H17 108.5 . . ?
C9 C8 H17 108.5 . . ?
C10 C8 H17 108.5 . . ?
O2 C9 O1 123.2(5) . . ?
O2 C9 C8 119.4(5) . . ?
O1 C9 C8 117.5(5) . . ?
C9 O1 Cu1 114.7(3) . . ?
C9 O1 K1 144.6(3) . . ?
Cu1 O1 K1 99.79(13) . . ?
C11 C10 C8 114.1(5) . . ?
C11 C10 H19A 108.7 . . ?
C8 C10 H19A 108.7 . . ?
C11 C10 H19B 108.7 . . ?
C8 C10 H19B 108.7 . . ?
H19A C10 H19B 107.6 . . ?
C13 C11 C10 114.8(7) . . ?
C13 C11 C12 112.7(7) . . ?
C10 C11 C12 107.9(6) . . ?
C13 C11 H20 107.0 . . ?
C10 C11 H20 107.0 . . ?
C12 C11 H20 107.0 . . ?
C21 N2 C20 112.9(4) . . ?
C21 N2 Cu1 107.8(3) . . ?
C20 N2 Cu1 112.3(3) . . ?
C21 N2 H251 98(3) . . ?
C20 N2 H251 110(3) . . ?
Cu1 N2 H251 115(3) . . ?
O5 C22 O4 124.4(5) . . ?
O5 C22 C21 116.3(5) . . ?
O4 C22 C21 119.3(5) . . ?
N2 C21 C23 111.2(5) . . ?
N2 C21 C22 108.1(4) . . ?
C23 C21 C22 111.8(5) . . ?
N2 C21 H21 108.6 . . ?
C23 C21 H21 108.6 . . ?
C22 C21 H21 108.6 . . ?
C22 O4 Cu1 114.2(3) . . ?
C22 O4 K1 143.9(3) . . ?
Cu1 O4 K1 100.96(14) . . ?
C24 C23 C21 115.8(6) . . ?
C24 C23 H23A 108.3 . . ?
C21 C23 H23A 108.3 . . ?
C24 C23 H23B 108.3 . . ?
C21 C23 H23B 108.3 . . ?
H23A C23 H23B 107.4 . . ?
C24 C26 H25A 109.5 . . ?
C24 C26 H25B 109.5 . . ?
H25A C26 H25B 109.5 . . ?
C24 C26 H25C 109.5 . . ?
H25A C26 H25C 109.5 . . ?
H25B C26 H25C 109.5 . . ?
C23 C24 C26 107.0(9) . . ?
C23 C24 C25 109.3(9) . . ?
C26 C24 C25 110.8(10) . . ?
C23 C24 H24 109.9 . . ?
C26 C24 H24 109.9 . . ?
C25 C24 H24 109.9 . . ?
N2 C20 C19 113.4(4) . . ?
N2 C20 H26A 108.9 . . ?
C19 C20 H26A 108.9 . . ?
N2 C20 H26B 108.9 . . ?
C19 C20 H26B 108.9 . . ?
H26A C20 H26B 107.7 . . ?
C18 C19 C14 118.1(5) . . ?
C18 C19 C20 121.5(5) . . ?
C14 C19 C20 120.4(5) . . ?
C19 C18 C17 121.3(6) . . ?
C19 C18 H28 119.3 . . ?
C17 C18 H28 119.3 . . ?
C16 C17 C18 119.2(6) . . ?
C16 C17 H29 120.4 . . ?
C18 C17 H29 120.4 . . ?
O6 C14 C19 116.8(5) . . ?
O6 C14 C15 121.9(5) . . ?
C19 C14 C15 121.3(6) . . ?
C16 C15 C14 118.8(6) . . ?
C16 C15 H31 120.6 . . ?
C14 C15 H31 120.6 . . ?
C14 O6 H9 109.5 . . ?
C11 C12 H34A 109.5 . . ?
C11 C12 H34B 109.5 . . ?
H34A C12 H34B 109.5 . . ?
C11 C12 H34C 109.5 . . ?
H34A C12 H34C 109.5 . . ?
H34B C12 H34C 109.5 . . ?
C11 C13 H35A 109.5 . . ?
C11 C13 H35B 109.5 . . ?
H35A C13 H35B 109.5 . . ?
C11 C13 H35C 109.5 . . ?
H35A C13 H35C 109.5 . . ?
H35B C13 H35C 109.5 . . ?
C17 C16 C15 121.2(7) . . ?
C17 C16 H36 119.4 . . ?
C15 C16 H36 119.4 . . ?
C24 C25 H37A 109.5 . . ?
C24 C25 H37B 109.5 . . ?
H37A C25 H37B 109.5 . . ?
C24 C25 H37C 109.5 . . ?
H37A C25 H37C 109.5 . . ?
H37B C25 H37C 109.5 . . ?
O3 C1 C2 122.7(6) . . ?
O3 C1 C6 117.2(6) . . ?
C2 C1 C6 120.0(7) . . ?
O9 C27 C32 117.9(6) . . ?
O9 C27 C28 122.5(6) . . ?
C32 C27 C28 119.5(6) . . ?
C27 O9 H105 109.5 . . ?
C1 O3 H106 109.5 . . ?
O8 C35 O7 125.5(5) . . ?
O8 C35 C34 116.4(5) . . ?
O7 C35 C34 118.0(5) . . ?
O10 Cl1 O10 103.9(18) . 3 ?
O10 Cl1 O11 113.3(8) . 3 ?
O10 Cl1 O11 100.0(7) 3 3 ?
O10 Cl1 O11 100.0(7) . . ?
O10 Cl1 O11 113.3(8) 3 . ?
O11 Cl1 O11 125.0(8) 3 . ?
C45 O12 H115 109.5 . . ?
O12 C45 H21A 109.5 . . ?
O12 C45 H21B 109.5 . . ?
H21A C45 H21B 109.5 . . ?
O12 C45 H21C 109.5 . . ?
H21A C45 H21C 109.5 . . ?
H21B C45 H21C 109.5 . . ?
C40 C36 C37 61.7(13) . . ?
C40 C36 C34 121.5(11) . . ?
C37 C36 C34 120.5(9) . . ?
C40 C36 H350 128.8 . . ?
C37 C36 H350 107.2 . . ?
C34 C36 H350 107.2 . . ?
C40 C36 H351 46.7 . . ?
C37 C36 H351 107.2 . . ?
C34 C36 H351 107.2 . . ?
H350 C36 H351 106.8 . . ?
C36 C37 C38 122.2(16) . . ?
C36 C37 C39 112(2) . . ?
C38 C37 C39 108.2(17) . . ?
C36 C40 C42 126(3) . . ?
C36 C40 C41 109.5(17) . . ?
C42 C40 C41 109(3) . . ?

loop_
_geom_bond_atom_site_label_1
_geom_bond_atom_site_label_2
_geom_bond_distance
_geom_bond_site_symmetry_2
_geom_bond_publ_flag
C46 C47 1.435(15) . ?
C47 N4 1.133(13) . ?
Cu1 O4 1.956(3) . ?
Cu1 O1 1.964(3) . ?
Cu1 N1 2.003(4) . ?
Cu1 N2 2.020(4) . ?
Cu1 K1 3.6352(10) . ?
Cu2 O7 1.965(4) . ?
Cu2 O7 1.965(4) 4 ?
Cu2 N3 2.020(5) 4 ?
Cu2 N3 2.020(5) . ?
Cu2 K1 3.6131(18) . ?
K1 O4 2.715(3) 4 ?
K1 O4 2.715(3) . ?
K1 O7 2.730(4) . ?
K1 O7 2.730(4) 4 ?
K1 O1 2.743(3) 4 ?
K1 O1 2.743(3) . ?
K1 Cu1 3.6352(10) 4 ?
C29 C30 1.358(10) . ?
C29 C28 1.376(10) . ?
C29 H1 0.9300 . ?
C28 C27 1.387(9) . ?
C28 H6 0.9300 . ?
C31 C32 1.380(9) . ?
C31 C30 1.385(11) . ?
C31 H3 0.9300 . ?
C32 C27 1.383(8) . ?
C32 C33 1.510(9) . ?
C30 H2 0.9300 . ?
C33 N3 1.510(8) . ?
C33 H7A 0.9700 . ?
C33 H7B 0.9700 . ?
N3 C34 1.477(8) . ?
N3 H1A 0.9100 . ?
O7 C35 1.270(7) . ?
C34 C35 1.543(7) . ?
C34 C36 1.566(9) . ?
C34 H8 0.9800 . ?
C2 C3 1.387(11) . ?
C2 C1 1.391(9) . ?
C2 H12 0.9300 . ?
C5 C6 1.383(10) . ?
C5 C4 1.386(13) . ?
C5 H14 0.9300 . ?
C4 C3 1.341(12) . ?
C4 H10 0.9300 . ?
C3 H11 0.9300 . ?
C6 C1 1.401(9) . ?
C6 C7 1.513(9) . ?
C7 N1 1.498(7) . ?
C7 H16A 0.9700 . ?
C7 H16B 0.9700 . ?
N1 C8 1.497(7) . ?
N1 H254 0.92(5) . ?
C8 C9 1.526(7) . ?
C8 C10 1.536(8) . ?
C8 H17 0.9800 . ?
C9 O2 1.241(6) . ?
C9 O1 1.294(6) . ?
C10 C11 1.533(8) . ?
C10 H19A 0.9700 . ?
C10 H19B 0.9700 . ?
C11 C13 1.513(12) . ?
C11 C12 1.537(10) . ?
C11 H20 0.9800 . ?
N2 C21 1.490(6) . ?
N2 C20 1.501(7) . ?
N2 H251 0.95(5) . ?
C22 O5 1.245(7) . ?
C22 O4 1.272(6) . ?
C22 C21 1.518(7) . ?
C21 C23 1.517(8) . ?
C21 H21 0.9800 . ?
C23 C24 1.506(11) . ?
C23 H23A 0.9700 . ?
C23 H23B 0.9700 . ?
C26 C24 1.526(14) . ?
C26 H25A 0.9600 . ?
C26 H25B 0.9600 . ?
C26 H25C 0.9600 . ?
C24 C25 1.582(16) . ?
C24 H24 0.9800 . ?
C20 C19 1.506(7) . ?
C20 H26A 0.9700 . ?
C20 H26B 0.9700 . ?
C19 C18 1.375(8) . ?
C19 C14 1.386(7) . ?
C18 C17 1.383(9) . ?
C18 H28 0.9300 . ?
C17 C16 1.369(10) . ?
C17 H29 0.9300 . ?
C14 O6 1.373(6) . ?
C14 C15 1.387(8) . ?
C15 C16 1.371(9) . ?
C15 H31 0.9300 . ?
O6 H9 0.8200 . ?
C12 H34A 0.9600 . ?
C12 H34B 0.9600 . ?
C12 H34C 0.9600 . ?
C13 H35A 0.9600 . ?
C13 H35B 0.9600 . ?
C13 H35C 0.9600 . ?
C16 H36 0.9300 . ?
C25 H37A 0.9600 . ?
C25 H37B 0.9600 . ?
C25 H37C 0.9600 . ?
C1 O3 1.365(8) . ?
C27 O9 1.351(7) . ?
O9 H105 0.8200 . ?
O3 H106 0.8200 . ?
O8 C35 1.251(7) . ?
O11 Cl1 1.317(7) . ?
O10 Cl1 1.285(10) . ?
Cl1 O10 1.285(10) 3 ?
Cl1 O11 1.317(7) 3 ?
O12 C45 1.403(14) . ?
O12 H115 0.8200 . ?
C45 H21A 0.9600 . ?
C45 H21B 0.9600 . ?
C45 H21C 0.9600 . ?
C36 C40 1.339(17) . ?
C36 C37 1.354(15) . ?
C36 H350 0.9700 . ?
C36 H351 0.9700 . ?
C37 C38 1.40(2) . ?
C37 C39 1.57(3) . ?
C41 C40 1.58(3) . ?
C40 C42 1.36(5) . ?
